data_1514823
loop_
_publ_author_name
'Uyeda, Christopher'
'Peters, Jonas C.'

_publ_section_title
;
 Access to formally Ni(i) states in a heterobimetallic NiZn system
;
_journal_issue 1
_journal_name_full 'Chemical Science'
_journal_page_first 157
_journal_paper_doi 10.1039/c2sc21231e
_journal_volume 4
_journal_year 2013
_chemical_formula_sum 'C110 H150 B2 Cl2 N18 Ni2 O16 Zn2'
_chemical_formula_weight 2321.16
_chemical_name_common '[Ni(TMFdoen)Zn(Me3TACN)(MeCN)](ClO4)(BPh4)'
_chemical_name_systematic
;
?
;
_space_group_IT_number 2
_symmetry_cell_setting triclinic
_symmetry_space_group_name_Hall '-P 1'
_symmetry_space_group_name_H-M 'P -1'
_atom_sites_solution_hydrogens geom
_atom_sites_solution_primary direct
_atom_sites_solution_secondary difmap
_audit_creation_method SHELXL-97
_cell_angle_alpha 67.784(3)
_cell_angle_beta 71.146(3)
_cell_angle_gamma 77.960(3)
_cell_formula_units_Z 1
_cell_length_a 11.7327(7)
_cell_length_b 15.5512(9)
_cell_length_c 17.9328(10)
_cell_measurement_reflns_used 9369
_cell_measurement_temperature 100(2)
_cell_measurement_theta_max 37.89
_cell_measurement_theta_min 2.21
_cell_volume 2852.6(3)
_computing_cell_refinement 'SAINT-Plus v7.66A (Bruker-AXS, 2009)'
_computing_data_collection 'APEX2 v2010.7-0 (Bruker-AXS, 2010)'
_computing_data_reduction 'SAINT-Plus v7.66A (Bruker-AXS, 2009)'
_computing_molecular_graphics 'Bruker SHELXTL'
_computing_publication_material 'Bruker SHELXTL'
_computing_structure_refinement 'SHELXL-97 (Sheldrick, 2008)'
_computing_structure_solution 'SHELXS-97 (Sheldrick, 2008)'
_diffrn_ambient_temperature 100(2)
_diffrn_detector_area_resol_mean 8.3
_diffrn_measured_fraction_theta_full 0.986
_diffrn_measured_fraction_theta_max 0.986
_diffrn_measurement_device_type 'Bruker KAPPA APEX II'
_diffrn_measurement_method '\w and \f scans'
_diffrn_radiation_monochromator graphite
_diffrn_radiation_source 'fine-focus sealed tube'
_diffrn_radiation_type MoK\a
_diffrn_radiation_wavelength 0.71073
_diffrn_reflns_av_R_equivalents 0.0679
_diffrn_reflns_av_sigmaI/netI 0.0636
_diffrn_reflns_limit_h_max 23
_diffrn_reflns_limit_h_min -23
_diffrn_reflns_limit_k_max 31
_diffrn_reflns_limit_k_min -30
_diffrn_reflns_limit_l_max 35
_diffrn_reflns_limit_l_min -36
_diffrn_reflns_number 342149
_diffrn_reflns_theta_full 45.86
_diffrn_reflns_theta_max 45.86
_diffrn_reflns_theta_min 1.84
_exptl_absorpt_coefficient_mu 0.857
_exptl_absorpt_correction_T_max 0.9116
_exptl_absorpt_correction_T_min 0.7365
_exptl_absorpt_correction_type multi-scan
_exptl_absorpt_process_details 'SADABS v2008/1 (Bruker-AXS, 2008)'
_exptl_crystal_colour red
_exptl_crystal_density_diffrn 1.351
_exptl_crystal_density_meas ?
_exptl_crystal_density_method 'not measured'
_exptl_crystal_description blade
_exptl_crystal_F_000 1224
_exptl_crystal_size_max 0.38
_exptl_crystal_size_mid 0.34
_exptl_crystal_size_min 0.11
_refine_diff_density_max 0.840
_refine_diff_density_min -0.786
_refine_diff_density_rms 0.070
_refine_ls_extinction_method none
_refine_ls_goodness_of_fit_ref 0.908
_refine_ls_hydrogen_treatment constr
_refine_ls_matrix_type full
_refine_ls_number_parameters 753
_refine_ls_number_reflns 48552
_refine_ls_number_restraints 0
_refine_ls_restrained_S_all 0.908
_refine_ls_R_factor_all 0.0645
_refine_ls_R_factor_gt 0.0326
_refine_ls_shift/su_max 0.006
_refine_ls_shift/su_mean 0.000
_refine_ls_structure_factor_coef Fsqd
_refine_ls_weighting_details 'calc w=1/[\s^2^(Fo^2^)+(0.0390P)^2^+0.0000P] where P=(Fo^2^+2Fc^2^)/3'
_refine_ls_weighting_scheme calc
_refine_ls_wR_factor_gt 0.0782
_refine_ls_wR_factor_ref 0.0830
_reflns_number_gt 30734
_reflns_number_total 48552
_reflns_threshold_expression >2sigma(I)
_cod_data_source_file c2sc21231e.txt
_cod_data_source_block complex10
_cod_depositor_comments
;
The following automatic conversions were performed:

'_symmetry_cell_setting' value 'Triclinic' changed to 'triclinic'
according to
/usr/data/users/saulius/automatic-downloads/retrospective/RSC/lib/dictionaries/cif_core.dic
dictionary named 'cif_core.dic' version 2.4.2 from 2011-04-26.

Automatic conversion script
Id: cif_fix_values 2281 2013-09-26 08:29:07Z andrius 

The following automatic conversions were performed:

'_exptl_crystal_density_meas' value 'not measured' was changed to '?'
- the value is perceived as not measured.

Automatic conversion script
Id: cif_fix_values 3008 2015-01-20 13:52:24Z robertas 
;
_cod_original_sg_symbol_H-M P-1
_cod_database_code 1514823

loop_
_symmetry_equiv_pos_as_xyz
'x, y, z'
'-x, -y, -z'

loop_
_atom_site_label
_atom_site_type_symbol
_atom_site_fract_x
_atom_site_fract_y
_atom_site_fract_z
_atom_site_U_iso_or_equiv
_atom_site_adp_type
_atom_site_occupancy
_atom_site_symmetry_multiplicity
_atom_site_calc_flag
_atom_site_refinement_flags
_atom_site_disorder_assembly
_atom_site_disorder_group
Zn1 Zn 0.121836(7) 0.655771(5) 0.230202(5) 0.01093(2) Uani 1 1 d . A .
Ni1 Ni 0.076173(7) 0.875157(5) 0.284752(5) 0.01016(2) Uani 1 1 d . . .
Cl1 Cl 0.862825(17) 0.818014(13) 0.504629(11) 0.02055(3) Uani 1 1 d . . .
N4 N -0.02643(5) 0.98540(4) 0.27141(3) 0.01254(9) Uani 1 1 d . . .
O3 O 0.35809(5) 0.77485(4) 0.44608(3) 0.01757(9) Uani 1 1 d . . .
N1 N 0.17994(5) 0.76499(4) 0.32040(3) 0.01151(8) Uani 1 1 d . . .
N2 N 0.14171(5) 0.92484(4) 0.33931(3) 0.01217(9) Uani 1 1 d . . .
O1 O 0.19377(5) 0.68468(3) 0.30865(3) 0.01581(9) Uani 1 1 d . . .
N3 N -0.01969(5) 0.83966(4) 0.23483(3) 0.01201(9) Uani 1 1 d . . .
C1 C 0.23755(6) 0.77481(4) 0.36756(4) 0.01203(10) Uani 1 1 d . . .
C6 C 0.28418(6) 0.86380(5) 0.43586(4) 0.01360(10) Uani 1 1 d . . .
C2 C 0.21495(6) 0.86512(4) 0.37772(4) 0.01175(9) Uani 1 1 d . . .
C3 C -0.11080(6) 0.90280(4) 0.22267(4) 0.01429(10) Uani 1 1 d . . .
C4 C -0.11473(6) 0.98296(4) 0.24511(4) 0.01396(10) Uani 1 1 d . . .
C17 C 0.10441(6) 1.02274(4) 0.33386(4) 0.01464(11) Uani 1 1 d . . .
H17A H 0.1682 1.0625 0.2925 0.018 Uiso 1 1 calc R . .
H17B H 0.0913 1.0294 0.3889 0.018 Uiso 1 1 calc R . .
C44 C 0.69871(6) 0.87125(5) 0.87052(4) 0.01435(10) Uani 1 1 d . . .
C38 C 0.60859(6) 0.72388(5) 0.86720(4) 0.01556(11) Uani 1 1 d . . .
O2 O -0.01412(5) 0.76287(3) 0.21915(3) 0.01626(9) Uani 1 1 d . . .
N5 N 0.00178(6) 0.56135(4) 0.33434(4) 0.01995(11) Uani 1 1 d . . .
C49 C 0.60825(6) 0.93470(5) 0.83773(4) 0.01610(11) Uani 1 1 d . . .
H49 H 0.5535 0.9123 0.8218 0.019 Uiso 1 1 calc R . .
N7 N 0.05403(6) 0.60159(4) 0.15740(4) 0.01900(11) Uani 1 1 d . . .
C43 C 0.59485(6) 0.76047(5) 0.78519(5) 0.01775(12) Uani 1 1 d . . .
H43 H 0.6424 0.8088 0.7449 0.021 Uiso 1 1 calc R . .
O4 O -0.28168(5) 0.99881(4) 0.19730(4) 0.02371(11) Uani 1 1 d . . .
C39 C 0.53067(7) 0.65547(5) 0.92351(5) 0.01928(12) Uani 1 1 d . . .
H39 H 0.5342 0.6293 0.9800 0.023 Uiso 1 1 calc R . .
C55 C 0.63124(6) 0.75782(5) 1.05147(4) 0.01700(11) Uani 1 1 d . . .
H55 H 0.6069 0.8225 1.0296 0.020 Uiso 1 1 calc R . .
C28 C 0.29515(7) 0.79229(5) 0.05654(5) 0.01925(12) Uani 1 1 d . A .
C50 C 0.68981(6) 0.70908(5) 0.99545(4) 0.01577(11) Uani 1 1 d . . .
C5 C 0.31982(6) 0.71078(5) 0.41889(4) 0.01386(10) Uani 1 1 d . . .
C37 C 0.88376(6) 0.73258(4) 0.75876(4) 0.01555(11) Uani 1 1 d . . .
H37 H 0.8233 0.7524 0.7294 0.019 Uiso 1 1 calc R . .
C45 C 0.77831(7) 0.91056(5) 0.89002(4) 0.01703(11) Uani 1 1 d . . .
H45 H 0.8427 0.8710 0.9107 0.020 Uiso 1 1 calc R . .
C47 C 0.67422(7) 1.06525(5) 0.84928(4) 0.01974(13) Uani 1 1 d . . .
H47 H 0.6651 1.1295 0.8431 0.024 Uiso 1 1 calc R . .
C52 C 0.70041(7) 0.57027(5) 1.11918(5) 0.02185(14) Uani 1 1 d . . .
H52 H 0.7252 0.5057 1.1415 0.026 Uiso 1 1 calc R . .
C10 C 0.43370(7) 0.66880(6) 0.36949(5) 0.02163(14) Uani 1 1 d . . .
H10A H 0.4758 0.7188 0.3220 0.032 Uiso 1 1 calc R . .
H10B H 0.4119 0.6262 0.3488 0.032 Uiso 1 1 calc R . .
H10C H 0.4870 0.6343 0.4057 0.032 Uiso 1 1 calc R . .
C35 C 1.09327(7) 0.68091(5) 0.75657(5) 0.02259(14) Uani 1 1 d . . .
H35 H 1.1741 0.6658 0.7278 0.027 Uiso 1 1 calc R . .
C18 C -0.01325(7) 1.05267(5) 0.30698(5) 0.01885(12) Uani 1 1 d . . .
H18D H -0.0830 1.0538 0.3558 0.023 Uiso 1 1 calc R . .
H18E H -0.0106 1.1161 0.2647 0.023 Uiso 1 1 calc R . .
C32 C 0.84957(6) 0.72581(5) 0.84339(4) 0.01465(11) Uani 1 1 d . . .
C51 C 0.72280(7) 0.61370(5) 1.03316(5) 0.02066(13) Uani 1 1 d . . .
H51 H 0.7623 0.5772 0.9981 0.025 Uiso 1 1 calc R . .
C12 C 0.36914(7) 0.94016(5) 0.39942(5) 0.02096(13) Uani 1 1 d . . .
H12F H 0.4192 0.9296 0.4371 0.031 Uiso 1 1 calc R . .
H12G H 0.3216 1.0011 0.3931 0.031 Uiso 1 1 calc R . .
H12H H 0.4214 0.9390 0.3446 0.031 Uiso 1 1 calc R . .
C33 C 0.94470(7) 0.69572(5) 0.88158(5) 0.01958(12) Uani 1 1 d . . .
H33 H 0.9274 0.6907 0.9385 0.023 Uiso 1 1 calc R . .
C46 C 0.76700(7) 1.00497(5) 0.88030(4) 0.01896(12) Uani 1 1 d . . .
H46 H 0.8225 1.0282 0.8948 0.023 Uiso 1 1 calc R . .
C8 C -0.23036(7) 1.04433(5) 0.23447(5) 0.02048(13) Uani 1 1 d . . .
C48 C 0.59578(7) 1.02956(5) 0.82770(4) 0.01890(12) Uani 1 1 d . . .
H48 H 0.5327 1.0699 0.8058 0.023 Uiso 1 1 calc R . .
C42 C 0.51478(7) 0.72883(6) 0.76073(5) 0.02191(14) Uani 1 1 d . . .
H42 H 0.5106 0.7543 0.7044 0.026 Uiso 1 1 calc R . .
C40 C 0.44862(7) 0.62439(5) 0.90013(5) 0.02351(15) Uani 1 1 d . . .
H40 H 0.3976 0.5784 0.9406 0.028 Uiso 1 1 calc R . .
C29 C 0.36620(7) 0.85446(5) -0.01944(5) 0.02118(13) Uani 1 1 d . . .
H29A H 0.4000 0.8973 -0.0056 0.032 Uiso 1 1 calc R . .
H29B H 0.3145 0.8903 -0.0565 0.032 Uiso 1 1 calc R . .
H29C H 0.4323 0.8178 -0.0476 0.032 Uiso 1 1 calc R . .
C7 C -0.22336(7) 0.90569(5) 0.19909(5) 0.01971(13) Uani 1 1 d . . .
C53 C 0.64195(7) 0.62090(6) 1.17266(5) 0.02201(14) Uani 1 1 d . . .
H53 H 0.6260 0.5917 1.2316 0.026 Uiso 1 1 calc R . .
C41 C 0.44099(7) 0.66014(6) 0.81838(6) 0.02433(15) Uani 1 1 d . . .
H41 H 0.3864 0.6382 0.8020 0.029 Uiso 1 1 calc R . .
C36 C 1.00230(7) 0.71153(5) 0.71609(5) 0.01899(13) Uani 1 1 d . . .
H36 H 1.0210 0.7182 0.6586 0.023 Uiso 1 1 calc R . .
C11 C 0.19760(7) 0.86501(6) 0.51991(4) 0.02083(13) Uani 1 1 d . . .
H11A H 0.1369 0.8214 0.5378 0.031 Uiso 1 1 calc R . .
H11B H 0.1572 0.9281 0.5143 0.031 Uiso 1 1 calc R . .
H11C H 0.2431 0.8463 0.5617 0.031 Uiso 1 1 calc R . .
N8 N 0.24007(7) 0.74277(5) 0.11712(4) 0.02601(14) Uani 1 1 d . . .
C9 C 0.25125(7) 0.63567(5) 0.49406(5) 0.02189(14) Uani 1 1 d . . .
H9D H 0.3038 0.6005 0.5307 0.033 Uiso 1 1 calc R . .
H9E H 0.2266 0.5932 0.4747 0.033 Uiso 1 1 calc R . .
H9F H 0.1793 0.6651 0.5251 0.033 Uiso 1 1 calc R . .
C34 C 1.06315(7) 0.67284(6) 0.84019(5) 0.02292(14) Uani 1 1 d . . .
H34 H 1.1238 0.6516 0.8694 0.028 Uiso 1 1 calc R . .
C54 C 0.60739(7) 0.71502(6) 1.13800(4) 0.02135(13) Uani 1 1 d . . .
H54 H 0.5670 0.7508 1.1735 0.026 Uiso 1 1 calc R . .
N6 N 0.24391(6) 0.53039(5) 0.23786(5) 0.02531(14) Uani 1 1 d . . .
C14 C -0.20158(9) 0.90128(6) 0.11259(6) 0.02986(18) Uani 1 1 d . . .
H14G H -0.2785 0.9158 0.0978 0.045 Uiso 1 1 calc R . .
H14H H -0.1667 0.8384 0.1121 0.045 Uiso 1 1 calc R . .
H14I H -0.1455 0.9468 0.0719 0.045 Uiso 1 1 calc R . .
B1 B 0.71062(7) 0.75689(5) 0.89350(5) 0.01462(12) Uani 1 1 d . . .
O5 O 0.90185(7) 0.90422(5) 0.49454(5) 0.04166(18) Uani 1 1 d . . .
O6 O 0.76875(7) 0.79051(7) 0.57994(4) 0.0521(2) Uani 1 1 d . . .
O7 O 0.82174(7) 0.82799(6) 0.43439(4) 0.04075(17) Uani 1 1 d . . .
O8 O 0.96461(7) 0.74791(5) 0.50879(5) 0.04332(18) Uani 1 1 d . . .
C13 C -0.30392(7) 0.83199(6) 0.26665(6) 0.02830(17) Uani 1 1 d . . .
H13A H -0.3125 0.8354 0.3217 0.042 Uiso 1 1 calc R . .
H13B H -0.2670 0.7698 0.2651 0.042 Uiso 1 1 calc R . .
H13C H -0.3838 0.8434 0.2565 0.042 Uiso 1 1 calc R . .
C15 C -0.31757(8) 1.04543(7) 0.31862(6) 0.0329(2) Uani 1 1 d . . .
H15A H -0.3977 1.0733 0.3109 0.049 Uiso 1 1 calc R . .
H15B H -0.2875 1.0823 0.3409 0.049 Uiso 1 1 calc R . .
H15C H -0.3233 0.9814 0.3580 0.049 Uiso 1 1 calc R . .
C16 C -0.20724(9) 1.14187(6) 0.17299(7) 0.0321(2) Uani 1 1 d . . .
H16A H -0.1497 1.1377 0.1206 0.048 Uiso 1 1 calc R . .
H16B H -0.1735 1.1748 0.1968 0.048 Uiso 1 1 calc R . .
H16C H -0.2835 1.1761 0.1619 0.048 Uiso 1 1 calc R . .
C19 C 0.0726(2) 0.46944(14) 0.35986(14) 0.0243(4) Uani 0.4432(18) 1 d P A 1
H19A H 0.0548 0.4275 0.3359 0.029 Uiso 0.4432(18) 1 calc PR A 1
H19B H 0.0476 0.4410 0.4216 0.029 Uiso 0.4432(18) 1 calc PR A 1
C20 C 0.20734(18) 0.47804(12) 0.33091(13) 0.0239(4) Uani 0.4432(18) 1 d P A 1
H20A H 0.2277 0.5118 0.3612 0.029 Uiso 0.4432(18) 1 calc PR A 1
H20B H 0.2522 0.4151 0.3433 0.029 Uiso 0.4432(18) 1 calc PR A 1
C21 C 0.2365(3) 0.4830(2) 0.1875(2) 0.0270(6) Uani 0.4432(18) 1 d P A 1
H21A H 0.1895 0.4287 0.2225 0.032 Uiso 0.4432(18) 1 calc PR A 1
H21B H 0.3189 0.4594 0.1611 0.032 Uiso 0.4432(18) 1 calc PR A 1
C22 C 0.1761(2) 0.54691(15) 0.12020(13) 0.0262(4) Uani 0.4432(18) 1 d P A 1
H22A H 0.1584 0.5094 0.0920 0.031 Uiso 0.4432(18) 1 calc PR A 1
H22B H 0.2324 0.5924 0.0778 0.031 Uiso 0.4432(18) 1 calc PR A 1
C23 C -0.03110(16) 0.53640(12) 0.21107(11) 0.0201(3) Uani 0.4432(18) 1 d P A 1
H23A H 0.0101 0.4722 0.2228 0.024 Uiso 0.4432(18) 1 calc PR A 1
H23B H -0.0940 0.5410 0.1836 0.024 Uiso 0.4432(18) 1 calc PR A 1
C24 C -0.0890(2) 0.55668(16) 0.29189(17) 0.0218(4) Uani 0.4432(18) 1 d P A 1
H24A H -0.1425 0.5075 0.3309 0.026 Uiso 0.4432(18) 1 calc PR A 1
H24B H -0.1402 0.6169 0.2803 0.026 Uiso 0.4432(18) 1 calc PR A 1
C19A C 0.0902(2) 0.48919(12) 0.37482(11) 0.0358(5) Uani 0.5568(18) 1 d P A 2
H19C H 0.0466 0.4373 0.4201 0.043 Uiso 0.5568(18) 1 calc PR A 2
H19D H 0.1298 0.5172 0.4001 0.043 Uiso 0.5568(18) 1 calc PR A 2
C20A C 0.18534(18) 0.45161(10) 0.31170(12) 0.0346(4) Uani 0.5568(18) 1 d P A 2
H20C H 0.2476 0.4092 0.3382 0.041 Uiso 0.5568(18) 1 calc PR A 2
H20D H 0.1476 0.4153 0.2926 0.041 Uiso 0.5568(18) 1 calc PR A 2
C21A C 0.2471(2) 0.51180(17) 0.15773(16) 0.0289(5) Uani 0.5568(18) 1 d P A 2
H21C H 0.2942 0.5582 0.1081 0.035 Uiso 0.5568(18) 1 calc PR A 2
H21D H 0.2894 0.4491 0.1599 0.035 Uiso 0.5568(18) 1 calc PR A 2
C22A C 0.12271(14) 0.51708(10) 0.14773(9) 0.0194(3) Uani 0.5568(18) 1 d P A 2
H22C H 0.1298 0.5156 0.0917 0.023 Uiso 0.5568(18) 1 calc PR A 2
H22D H 0.0810 0.4627 0.1903 0.023 Uiso 0.5568(18) 1 calc PR A 2
C23A C -0.07534(12) 0.58149(10) 0.21644(9) 0.0207(3) Uani 0.5568(18) 1 d P A 2
H23C H -0.1252 0.6414 0.2161 0.025 Uiso 0.5568(18) 1 calc PR A 2
H23D H -0.1139 0.5480 0.1952 0.025 Uiso 0.5568(18) 1 calc PR A 2
C24A C -0.0719(2) 0.52341(14) 0.30525(13) 0.0245(4) Uani 0.5568(18) 1 d P A 2
H24C H -0.1553 0.5214 0.3426 0.029 Uiso 0.5568(18) 1 calc PR A 2
H24D H -0.0386 0.4587 0.3078 0.029 Uiso 0.5568(18) 1 calc PR A 2
C25 C -0.06568(10) 0.60408(7) 0.39812(5) 0.0371(2) Uani 1 1 d . A .
H25A H -0.1174 0.6591 0.3741 0.056 Uiso 1 1 calc R . .
H25B H -0.0087 0.6228 0.4176 0.056 Uiso 1 1 calc R . .
H25C H -0.1160 0.5589 0.4454 0.056 Uiso 1 1 calc R . .
C26 C 0.36909(9) 0.54654(8) 0.22583(9) 0.0486(3) Uani 1 1 d . A .
H26A H 0.3710 0.5704 0.2687 0.073 Uiso 1 1 calc R . .
H26B H 0.3982 0.5923 0.1703 0.073 Uiso 1 1 calc R . .
H26C H 0.4212 0.4877 0.2305 0.073 Uiso 1 1 calc R . .
C27 C 0.02683(10) 0.67053(6) 0.08172(5) 0.0333(2) Uani 1 1 d . A .
H27A H -0.0074 0.6405 0.0557 0.050 Uiso 1 1 calc R . .
H27B H 0.1014 0.6968 0.0425 0.050 Uiso 1 1 calc R . .
H27C H -0.0318 0.7206 0.0962 0.050 Uiso 1 1 calc R . .
C30 C 0.49538(11) 0.63329(9) 0.59449(7) 0.0452(3) Uani 1 1 d . . .
C31 C 0.58554(10) 0.69275(9) 0.53168(7) 0.0464(3) Uani 1 1 d . . .
H31A H 0.5484 0.7403 0.4897 0.070 Uiso 1 1 calc R . .
H31B H 0.6513 0.6550 0.5046 0.070 Uiso 1 1 calc R . .
H31C H 0.6180 0.7233 0.5582 0.070 Uiso 1 1 calc R . .
N9 N 0.42368(13) 0.58761(10) 0.64421(8) 0.0729(4) Uani 1 1 d . . .

loop_
_atom_site_aniso_label
_atom_site_aniso_U_11
_atom_site_aniso_U_22
_atom_site_aniso_U_33
_atom_site_aniso_U_23
_atom_site_aniso_U_13
_atom_site_aniso_U_12
Zn1 0.01331(3) 0.00887(3) 0.01225(3) -0.00519(2) -0.00355(2) -0.00119(2)
Ni1 0.01217(3) 0.00891(3) 0.01144(3) -0.00518(3) -0.00391(2) -0.00074(2)
Cl1 0.02374(8) 0.02073(8) 0.01558(7) -0.00459(6) -0.00193(6) -0.00715(6)
N4 0.0152(2) 0.0100(2) 0.0140(2) -0.00567(17) -0.00404(17) -0.00150(17)
O3 0.0211(2) 0.0165(2) 0.0223(2) -0.00984(19) -0.01254(19) 0.00021(18)
N1 0.0135(2) 0.0103(2) 0.0130(2) -0.00577(17) -0.00396(17) -0.00182(17)
N2 0.0144(2) 0.0112(2) 0.0124(2) -0.00564(17) -0.00276(17) -0.00267(17)
O1 0.0204(2) 0.01094(19) 0.0224(2) -0.00980(17) -0.01078(18) 0.00123(16)
N3 0.0154(2) 0.0088(2) 0.0137(2) -0.00496(17) -0.00529(17) -0.00076(17)
C1 0.0137(2) 0.0121(2) 0.0117(2) -0.00463(19) -0.00353(18) -0.00284(19)
C6 0.0165(3) 0.0141(3) 0.0131(2) -0.0061(2) -0.0048(2) -0.0032(2)
C2 0.0132(2) 0.0129(2) 0.0106(2) -0.00553(19) -0.00172(18) -0.00376(19)
C3 0.0164(3) 0.0110(2) 0.0189(3) -0.0065(2) -0.0086(2) 0.0004(2)
C4 0.0161(3) 0.0100(2) 0.0172(3) -0.0057(2) -0.0062(2) 0.0007(2)
C17 0.0190(3) 0.0110(2) 0.0167(3) -0.0063(2) -0.0056(2) -0.0028(2)
C44 0.0172(3) 0.0140(3) 0.0114(2) -0.0054(2) -0.0008(2) -0.0032(2)
C38 0.0173(3) 0.0134(3) 0.0171(3) -0.0086(2) -0.0025(2) -0.0006(2)
O2 0.0216(2) 0.01040(19) 0.0234(2) -0.00983(18) -0.01198(19) 0.00200(16)
N5 0.0286(3) 0.0160(3) 0.0152(2) -0.0033(2) -0.0043(2) -0.0085(2)
C49 0.0179(3) 0.0152(3) 0.0143(3) -0.0051(2) -0.0020(2) -0.0032(2)
N7 0.0310(3) 0.0137(2) 0.0175(2) -0.0058(2) -0.0127(2) -0.0023(2)
C43 0.0190(3) 0.0176(3) 0.0198(3) -0.0098(2) -0.0061(2) -0.0002(2)
O4 0.0248(3) 0.0144(2) 0.0424(3) -0.0147(2) -0.0221(2) 0.00692(19)
C39 0.0201(3) 0.0164(3) 0.0220(3) -0.0100(3) -0.0016(2) -0.0029(2)
C55 0.0212(3) 0.0165(3) 0.0140(3) -0.0063(2) -0.0031(2) -0.0038(2)
C28 0.0190(3) 0.0198(3) 0.0195(3) -0.0095(3) -0.0013(2) -0.0036(2)
C50 0.0200(3) 0.0145(3) 0.0138(2) -0.0058(2) -0.0034(2) -0.0035(2)
C5 0.0157(3) 0.0137(3) 0.0150(2) -0.0057(2) -0.0063(2) -0.0021(2)
C37 0.0211(3) 0.0110(3) 0.0145(3) -0.0046(2) -0.0029(2) -0.0040(2)
C45 0.0198(3) 0.0168(3) 0.0155(3) -0.0069(2) -0.0033(2) -0.0034(2)
C47 0.0288(4) 0.0134(3) 0.0147(3) -0.0048(2) -0.0003(2) -0.0061(3)
C52 0.0256(3) 0.0170(3) 0.0205(3) -0.0012(3) -0.0076(3) -0.0047(3)
C10 0.0173(3) 0.0262(4) 0.0276(4) -0.0162(3) -0.0085(3) 0.0027(3)
C35 0.0192(3) 0.0180(3) 0.0288(4) -0.0115(3) 0.0004(3) -0.0022(2)
C18 0.0221(3) 0.0154(3) 0.0268(3) -0.0141(3) -0.0112(3) 0.0026(2)
C32 0.0185(3) 0.0120(3) 0.0147(3) -0.0061(2) -0.0038(2) -0.0020(2)
C51 0.0274(3) 0.0159(3) 0.0181(3) -0.0062(2) -0.0048(3) -0.0023(3)
C12 0.0236(3) 0.0206(3) 0.0229(3) -0.0059(3) -0.0086(3) -0.0095(3)
C33 0.0214(3) 0.0205(3) 0.0193(3) -0.0090(3) -0.0071(2) -0.0002(2)
C46 0.0240(3) 0.0183(3) 0.0155(3) -0.0078(2) -0.0004(2) -0.0078(3)
C8 0.0205(3) 0.0149(3) 0.0332(4) -0.0131(3) -0.0146(3) 0.0047(2)
C48 0.0234(3) 0.0148(3) 0.0157(3) -0.0043(2) -0.0032(2) -0.0009(2)
C42 0.0225(3) 0.0223(3) 0.0279(4) -0.0150(3) -0.0119(3) 0.0041(3)
C40 0.0195(3) 0.0194(3) 0.0342(4) -0.0146(3) -0.0027(3) -0.0038(3)
C29 0.0232(3) 0.0184(3) 0.0167(3) -0.0044(2) 0.0000(2) -0.0027(3)
C7 0.0211(3) 0.0126(3) 0.0328(4) -0.0104(3) -0.0169(3) 0.0038(2)
C53 0.0250(3) 0.0257(4) 0.0142(3) -0.0022(3) -0.0053(2) -0.0089(3)
C41 0.0192(3) 0.0229(4) 0.0399(4) -0.0201(3) -0.0108(3) 0.0020(3)
C36 0.0234(3) 0.0135(3) 0.0184(3) -0.0075(2) 0.0015(2) -0.0056(2)
C11 0.0264(3) 0.0250(3) 0.0129(3) -0.0093(3) -0.0037(2) -0.0030(3)
N8 0.0283(3) 0.0266(3) 0.0231(3) -0.0115(3) 0.0030(3) -0.0126(3)
C9 0.0267(3) 0.0182(3) 0.0198(3) 0.0003(3) -0.0102(3) -0.0067(3)
C34 0.0204(3) 0.0211(3) 0.0291(4) -0.0103(3) -0.0088(3) 0.0012(3)
C54 0.0261(3) 0.0248(4) 0.0139(3) -0.0083(3) -0.0021(2) -0.0060(3)
N6 0.0217(3) 0.0180(3) 0.0435(4) -0.0177(3) -0.0148(3) 0.0064(2)
C14 0.0403(5) 0.0248(4) 0.0372(5) -0.0163(3) -0.0274(4) 0.0086(3)
B1 0.0184(3) 0.0132(3) 0.0131(3) -0.0061(2) -0.0031(2) -0.0021(2)
O5 0.0459(4) 0.0230(3) 0.0559(5) -0.0201(3) -0.0012(4) -0.0101(3)
O6 0.0439(4) 0.0937(7) 0.0202(3) -0.0172(4) 0.0084(3) -0.0405(4)
O7 0.0502(4) 0.0519(5) 0.0206(3) -0.0071(3) -0.0159(3) -0.0054(4)
O8 0.0486(4) 0.0255(3) 0.0624(5) -0.0176(3) -0.0271(4) 0.0077(3)
C13 0.0198(3) 0.0194(3) 0.0483(5) -0.0091(3) -0.0156(3) -0.0012(3)
C15 0.0201(4) 0.0413(5) 0.0453(5) -0.0280(4) -0.0102(3) 0.0085(3)
C16 0.0400(5) 0.0132(3) 0.0497(5) -0.0070(3) -0.0283(4) 0.0026(3)
C19 0.0340(10) 0.0136(8) 0.0251(9) 0.0039(6) -0.0164(8) -0.0086(7)
C20 0.0320(9) 0.0115(7) 0.0348(9) -0.0051(6) -0.0232(8) 0.0016(6)
C21 0.0254(12) 0.0264(14) 0.0442(17) -0.0266(11) -0.0187(13) 0.0098(10)
C22 0.0279(9) 0.0312(10) 0.0310(9) -0.0257(8) -0.0079(8) 0.0025(8)
C23 0.0228(8) 0.0145(7) 0.0293(8) -0.0074(6) -0.0138(6) -0.0039(6)
C24 0.0196(8) 0.0196(10) 0.0266(10) -0.0018(9) -0.0084(7) -0.0108(8)
C19A 0.0791(15) 0.0126(6) 0.0254(7) 0.0018(5) -0.0322(9) -0.0111(8)
C20A 0.0590(11) 0.0120(6) 0.0499(10) -0.0108(6) -0.0434(9) 0.0076(6)
C21A 0.0215(7) 0.0300(12) 0.0461(14) -0.0310(10) -0.0042(10) 0.0019(9)
C22A 0.0240(6) 0.0185(6) 0.0219(6) -0.0137(5) -0.0062(5) -0.0015(5)
C23A 0.0169(5) 0.0210(6) 0.0320(7) -0.0153(5) -0.0099(5) -0.0004(5)
C24A 0.0305(9) 0.0234(8) 0.0212(8) -0.0097(7) 0.0021(6) -0.0166(8)
C25 0.0525(6) 0.0400(5) 0.0185(3) -0.0150(3) 0.0112(4) -0.0271(5)
C26 0.0252(4) 0.0521(6) 0.1032(10) -0.0614(7) -0.0350(5) 0.0203(4)
C27 0.0628(6) 0.0232(4) 0.0231(4) -0.0067(3) -0.0270(4) -0.0007(4)
C30 0.0526(7) 0.0489(6) 0.0422(6) -0.0043(5) -0.0331(5) -0.0104(5)
C31 0.0358(5) 0.0657(8) 0.0418(6) -0.0121(5) -0.0193(5) -0.0107(5)
N9 0.0851(9) 0.0776(9) 0.0541(7) 0.0189(6) -0.0437(7) -0.0424(7)

loop_
_atom_type_symbol
_atom_type_description
_atom_type_scat_dispersion_real
_atom_type_scat_dispersion_imag
_atom_type_scat_source
C C 0.0033 0.0016 'International Tables Vol C Tables 4.2.6.8 and 6.1.1.4'
H H 0.0000 0.0000 'International Tables Vol C Tables 4.2.6.8 and 6.1.1.4'
B B 0.0013 0.0007 'International Tables Vol C Tables 4.2.6.8 and 6.1.1.4'
N N 0.0061 0.0033 'International Tables Vol C Tables 4.2.6.8 and 6.1.1.4'
O O 0.0106 0.0060 'International Tables Vol C Tables 4.2.6.8 and 6.1.1.4'
Cl Cl 0.1484 0.1585 'International Tables Vol C Tables 4.2.6.8 and 6.1.1.4'
Ni Ni 0.3393 1.1124 'International Tables Vol C Tables 4.2.6.8 and 6.1.1.4'
Zn Zn 0.2839 1.4301 'International Tables Vol C Tables 4.2.6.8 and 6.1.1.4'

loop_
_geom_angle_atom_site_label_1
_geom_angle_atom_site_label_2
_geom_angle_atom_site_label_3
_geom_angle
O2 Zn1 O1 98.930(19)
O2 Zn1 N6 169.80(2)
O1 Zn1 N6 90.11(2)
O2 Zn1 N5 92.01(2)
O1 Zn1 N5 92.64(2)
N6 Zn1 N5 82.81(3)
O2 Zn1 N8 89.33(3)
O1 Zn1 N8 93.21(2)
N6 Zn1 N8 94.91(3)
N5 Zn1 N8 173.73(2)
O2 Zn1 N7 88.82(2)
O1 Zn1 N7 170.82(2)
N6 Zn1 N7 81.79(3)
N5 Zn1 N7 82.11(2)
N8 Zn1 N7 91.79(3)
N2 Ni1 N4 83.85(2)
N2 Ni1 N1 85.85(2)
N4 Ni1 N1 167.73(2)
N2 Ni1 N3 168.55(2)
N4 Ni1 N3 85.76(2)
N1 Ni1 N3 103.85(2)
O6 Cl1 O7 110.27(5)
O6 Cl1 O5 109.90(5)
O7 Cl1 O5 110.24(5)
O6 Cl1 O8 109.42(6)
O7 Cl1 O8 108.78(5)
O5 Cl1 O8 108.19(5)
C4 N4 C18 128.04(6)
C4 N4 Ni1 112.05(4)
C18 N4 Ni1 118.53(4)
C6 O3 C5 114.29(5)
C1 N1 O1 119.47(5)
C1 N1 Ni1 110.23(4)
O1 N1 Ni1 130.15(4)
C2 N2 C17 129.37(5)
C2 N2 Ni1 112.41(4)
C17 N2 Ni1 118.22(4)
N1 O1 Zn1 126.26(4)
C3 N3 O2 118.42(5)
C3 N3 Ni1 109.90(4)
O2 N3 Ni1 131.36(4)
N1 C1 C2 115.31(6)
N1 C1 C5 134.31(6)
C2 C1 C5 110.29(5)
O3 C6 C2 102.65(5)
O3 C6 C12 107.66(6)
C2 C6 C12 114.14(5)
O3 C6 C11 110.03(5)
C2 C6 C11 110.43(6)
C12 C6 C11 111.49(6)
N2 C2 C1 115.99(5)
N2 C2 C6 135.33(6)
C1 C2 C6 108.65(5)
N3 C3 C4 115.56(6)
N3 C3 C7 133.44(6)
C4 C3 C7 110.54(6)
N4 C4 C3 116.26(6)
N4 C4 C8 134.96(6)
C3 C4 C8 108.72(6)
N2 C17 C18 108.02(5)
C49 C44 C45 115.14(6)
C49 C44 B1 125.30(6)
C45 C44 B1 119.39(6)
C39 C38 C43 114.50(6)
C39 C38 B1 123.13(6)
C43 C38 B1 122.35(6)
N3 O2 Zn1 125.58(4)
C24A N5 C25 115.05(11)
C24A N5 C19 91.24(12)
C25 N5 C19 118.78(11)
C24A N5 C19A 113.21(11)
C25 N5 C19A 103.49(10)
C19 N5 C19A 22.32(8)
C24A N5 C24 19.54(9)
C25 N5 C24 106.49(12)
C19 N5 C24 110.44(13)
C19A N5 C24 132.60(12)
C24A N5 Zn1 111.14(9)
C25 N5 Zn1 111.34(5)
C19 N5 Zn1 107.68(9)
C19A N5 Zn1 101.58(9)
C24 N5 Zn1 100.60(10)
C48 C49 C44 122.46(7)
C23 N7 C22A 79.82(10)
C23 N7 C27 118.26(9)
C22A N7 C27 115.37(8)
C23 N7 C23A 30.63(8)
C22A N7 C23A 110.39(9)
C27 N7 C23A 101.66(8)
C23 N7 C22 108.87(12)
C22A N7 C22 29.13(9)
C27 N7 C22 101.95(10)
C23A N7 C22 139.49(11)
C23 N7 Zn1 110.73(8)
C22A N7 Zn1 112.00(7)
C27 N7 Zn1 115.62(5)
C23A N7 Zn1 99.96(6)
C22 N7 Zn1 98.85(8)
C42 C43 C38 122.97(7)
C8 O4 C7 114.42(5)
C40 C39 C38 123.03(7)
C54 C55 C50 122.60(7)
N8 C28 C29 179.15(9)
C55 C50 C51 114.91(6)
C55 C50 B1 123.18(6)
C51 C50 B1 121.77(6)
O3 C5 C1 101.77(5)
O3 C5 C10 106.75(5)
C1 C5 C10 114.45(6)
O3 C5 C9 110.60(5)
C1 C5 C9 111.16(6)
C10 C5 C9 111.57(6)
C36 C37 C32 122.90(7)
C46 C45 C44 122.99(7)
C48 C47 C46 118.65(7)
C51 C52 C53 120.25(7)
C36 C35 C34 118.20(7)
N4 C18 C17 108.30(5)
C33 C32 C37 114.51(6)
C33 C32 B1 121.88(6)
C37 C32 B1 123.49(6)
C52 C51 C50 123.14(7)
C34 C33 C32 123.24(7)
C45 C46 C47 120.03(7)
O4 C8 C4 102.91(5)
O4 C8 C16 107.56(6)
C4 C8 C16 112.43(7)
O4 C8 C15 109.34(7)
C4 C8 C15 111.69(7)
C16 C8 C15 112.36(7)
C47 C48 C49 120.70(7)
C41 C42 C43 120.33(7)
C41 C40 C39 120.45(7)
O4 C7 C3 101.92(5)
O4 C7 C14 106.98(6)
C3 C7 C14 114.69(7)
O4 C7 C13 109.76(6)
C3 C7 C13 110.64(6)
C14 C7 C13 112.21(7)
C54 C53 C52 118.41(7)
C40 C41 C42 118.67(7)
C35 C36 C37 120.67(7)
C28 N8 Zn1 175.28(7)
C35 C34 C33 120.46(7)
C53 C54 C55 120.69(7)
C21 N6 C26 112.77(15)
C21 N6 C20A 87.05(15)
C26 N6 C20A 120.08(10)
C21 N6 C20 115.16(15)
C26 N6 C20 100.85(10)
C20A N6 C20 28.81(8)
C21 N6 C21A 20.50(12)
C26 N6 C21A 104.92(12)
C20A N6 C21A 107.05(11)
C20 N6 C21A 135.51(12)
C21 N6 Zn1 113.76(13)
C26 N6 Zn1 112.20(5)
C20A N6 Zn1 108.78(8)
C20 N6 Zn1 100.87(8)
C21A N6 Zn1 102.05(10)
C50 B1 C38 108.64(5)
C50 B1 C44 107.42(5)
C38 B1 C44 112.34(6)
C50 B1 C32 110.50(6)
C38 B1 C32 110.84(5)
C44 B1 C32 107.04(5)
N5 C19 C20 111.84(14)
N6 C20 C19 109.53(13)
N6 C21 C22 110.7(2)
C21 C22 N7 111.96(18)
N7 C23 C24 109.39(14)
C23 C24 N5 113.70(18)
N5 C19A C20A 110.86(12)
N6 C20A C19A 110.37(12)
C22A C21A N6 112.99(17)
N7 C22A C21A 109.48(13)
C24A C23A N7 111.69(12)
N5 C24A C23A 111.48(13)
N9 C30 C31 179.02(17)

loop_
_geom_bond_atom_site_label_1
_geom_bond_atom_site_label_2
_geom_bond_distance
Zn1 O2 2.0504(5)
Zn1 O1 2.0729(5)
Zn1 N6 2.1522(6)
Zn1 N5 2.1718(6)
Zn1 N8 2.1811(7)
Zn1 N7 2.1977(6)
Ni1 N2 1.8577(5)
Ni1 N4 1.8603(6)
Ni1 N1 1.9054(5)
Ni1 N3 1.9117(5)
Cl1 O6 1.4219(7)
Cl1 O7 1.4340(7)
Cl1 O5 1.4348(7)
Cl1 O8 1.4399(7)
N4 C4 1.2817(8)
N4 C18 1.4700(8)
O3 C6 1.4525(8)
O3 C5 1.4587(8)
N1 C1 1.3061(8)
N1 O1 1.3127(7)
N2 C2 1.2811(8)
N2 C17 1.4684(8)
N3 C3 1.3058(8)
N3 O2 1.3111(7)
C1 C2 1.4432(9)
C1 C5 1.5003(9)
C6 C2 1.5072(9)
C6 C12 1.5221(10)
C6 C11 1.5257(9)
C3 C4 1.4357(9)
C3 C7 1.4989(9)
C4 C8 1.5090(9)
C17 C18 1.5321(10)
C44 C49 1.4048(10)
C44 C45 1.4068(10)
C44 B1 1.6528(10)
C38 C39 1.4086(10)
C38 C43 1.4124(10)
C38 B1 1.6500(10)
N5 C24A 1.450(2)
N5 C25 1.4651(11)
N5 C19 1.483(2)
N5 C19A 1.500(2)
N5 C24 1.522(3)
C49 C48 1.3986(10)
N7 C23 1.4195(18)
N7 C22A 1.4307(14)
N7 C27 1.4595(10)
N7 C23A 1.5594(16)
N7 C22 1.588(2)
C43 C42 1.3927(10)
O4 C8 1.4498(9)
O4 C7 1.4601(8)
C39 C40 1.3943(11)
C55 C54 1.3947(10)
C55 C50 1.4030(9)
C28 N8 1.1455(10)
C28 C29 1.4464(10)
C50 C51 1.4065(10)
C50 B1 1.6475(10)
C5 C10 1.5181(10)
C5 C9 1.5261(10)
C37 C36 1.3924(10)
C37 C32 1.4066(9)
C45 C46 1.3942(10)
C47 C48 1.3822(11)
C47 C46 1.3944(11)
C52 C51 1.3888(10)
C52 C53 1.3895(12)
C35 C36 1.3857(12)
C35 C34 1.3868(12)
C32 C33 1.4028(10)
C32 B1 1.6589(10)
C33 C34 1.3912(11)
C8 C16 1.5179(12)
C8 C15 1.5292(12)
C42 C41 1.3899(12)
C40 C41 1.3836(12)
C7 C14 1.5143(12)
C7 C13 1.5286(12)
C53 C54 1.3858(11)
N6 C21 1.395(3)
N6 C26 1.4747(12)
N6 C20A 1.504(2)
N6 C20 1.512(2)
N6 C21A 1.557(3)
C19 C20 1.514(3)
C21 C22 1.516(4)
C23 C24 1.511(3)
C19A C20A 1.510(3)
C21A C22A 1.510(3)
C23A C24A 1.514(3)
C30 N9 1.1372(16)
C30 C31 1.4467(17)
